data_7235823
loop_
_publ_author_name
'Klap\"otke, Thomas M.'
'Schmid, Philipp. C.'
'Schnell, Simon'
'Stierstorfer, J\"org'

_publ_section_title
;
 Thermal stabilization of energetic materials by the aromatic
 nitrogen-rich
 4,4&#x2032;,5,5&#x2032;-tetraamino-3,3&#x2032;-bi-1,2,4-triazolium cation
;
_journal_issue 6
_journal_name_full 'Journal of Materials Chemistry A'
_journal_page_first 2658
_journal_paper_doi 10.1039/C4TA05964F
_journal_volume 3
_journal_year 2015
_chemical_formula_moiety 'C4 H10 N12, 2(H2 O)'
_chemical_formula_sum 'C4 H14 N12 O2'
_chemical_formula_weight 262.27
_chemical_name_common '5,5-Bis-3-hydrazinyl-4-aminotriazole monohydrate'
_chemical_name_systematic '5,5-Bis-3-hydrazinyl-4-aminotriazole monohydrate'
_space_group_IT_number 14
_space_group_name_Hall '-P 2ybc'
_space_group_name_H-M_alt 'P 1 21/c 1'
_symmetry_cell_setting monoclinic
_symmetry_Int_Tables_number 14
_symmetry_space_group_name_Hall '-P 2ybc'
_symmetry_space_group_name_H-M 'P 1 21/c 1'
_atom_sites_solution_hydrogens difmap
_atom_sites_solution_primary direct
_atom_sites_solution_secondary difmap
_audit_creation_date
;
'Sat May 24 18:24:22 2014'
;
_audit_creation_method
;
CrysAlisPro, Oxford Diffraction Ltd.,
Version 1.171.35.11 (release 16-05-2011 CrysAlis171 .NET)
(compiled May 16 2011,17:55:39)
;
_audit_update_record
;
2014-10-14 deposited with the CCDC.
2014-12-17 downloaded from the CCDC.
;
_cell_angle_alpha 90.00
_cell_angle_beta 98.924(5)
_cell_angle_gamma 90.00
_cell_formula_units_Z 2
_cell_length_a 5.0366(3)
_cell_length_b 8.6030(5)
_cell_length_c 12.4842(7)
_cell_measurement_reflns_used 1824
_cell_measurement_temperature 173(2)
_cell_measurement_theta_max 31.9770
_cell_measurement_theta_min 4.6920
_cell_volume 534.39(5)
_computing_cell_refinement
;
CrysAlisPro, Agilent Technologies,
Version 1.171.35.11 (release 16-05-2011 CrysAlis171 .NET)
(compiled May 16 2011,17:55:39)
;
_computing_data_collection
;
CrysAlisPro, Agilent Technologies,
Version 1.171.35.11 (release 16-05-2011 CrysAlis171 .NET)
(compiled May 16 2011,17:55:39)
;
_computing_data_reduction
;
CrysAlisPro, Agilent Technologies,
Version 1.171.35.11 (release 16-05-2011 CrysAlis171 .NET)
(compiled May 16 2011,17:55:39)
;
_computing_molecular_graphics
;
'ORTEP (M. N. Burnett, C. K. Johnson, ORTEP-III: Oak Ridge Thermal Ellipsoid
# Plot Program for Crystal Structure Illustrations, Oak Ridge National
# Laboratory Report ORNL-6895, 1996). Windows version (L. J. Farrugia, Univ.
# Glasgow) used --- SCHAKAL (E. Keller, University of  Freiburg (Breisgau),
# Germany, 1995)'
;
_computing_publication_material
;PLATON (A. L. Spek, Acta Crystallogr, Sect. A, 1990, 46, C34, 1995 version).
# --- T.B.Cohen, Pure Appl. Chem. 1996,68,2339-2359 (atomic masses).
;
_computing_structure_refinement 'SHELXL-97 (Sheldrick, 1997)'
_computing_structure_solution SIR-92
_diffrn_ambient_temperature 173
_diffrn_detector_area_resol_mean 15.9809
_diffrn_measured_fraction_theta_full 0.996
_diffrn_measured_fraction_theta_max 0.996
_diffrn_measurement_device 'CCD camera on \k-goniostat'
_diffrn_measurement_device_type 'Xcalibur, Sapphire3'
_diffrn_measurement_method '\w scans'
_diffrn_orient_matrix_UB_11 0.1210176000
_diffrn_orient_matrix_UB_12 0.0370999000
_diffrn_orient_matrix_UB_13 -0.0082646000
_diffrn_orient_matrix_UB_21 -0.0639436000
_diffrn_orient_matrix_UB_22 0.0734136000
_diffrn_orient_matrix_UB_23 -0.0000089000
_diffrn_orient_matrix_UB_31 0.0399866000
_diffrn_orient_matrix_UB_32 0.0053645000
_diffrn_orient_matrix_UB_33 0.0569162000
_diffrn_radiation_collimation 0.5
_diffrn_radiation_monochromator graphite
_diffrn_radiation_source 'Enhance (Mo) X-ray Source'
_diffrn_radiation_type 'Mo K\a'
_diffrn_radiation_wavelength 0.71073
_diffrn_reflns_av_R_equivalents 0.0232
_diffrn_reflns_av_sigmaI/netI 0.0200
_diffrn_reflns_limit_h_max 6
_diffrn_reflns_limit_h_min -6
_diffrn_reflns_limit_k_max 10
_diffrn_reflns_limit_k_min -10
_diffrn_reflns_limit_l_max 15
_diffrn_reflns_limit_l_min -15
_diffrn_reflns_number 4260
_diffrn_reflns_theta_full 26.49
_diffrn_reflns_theta_max 26.49
_diffrn_reflns_theta_min 4.73
_diffrn_source_current 40
_diffrn_source_type 'Spellman generator'
_diffrn_source_voltage 50
_exptl_absorpt_coefficient_mu 0.133
_exptl_absorpt_correction_T_max 0.9999
_exptl_absorpt_correction_T_min 0.9500
_exptl_absorpt_correction_type multi-scan
_exptl_absorpt_process_details
;
CrysAlisPro, Agilent Technologies,
Version 1.171.35.11 (release 16-05-2011 CrysAlis171 .NET)
(compiled May 16 2011,17:55:39)
Empirical absorption correction using spherical harmonics,
 implemented in SCALE3 ABSPACK scaling algorithm.
;
_exptl_crystal_colour colorless
_exptl_crystal_density_diffrn 1.630
_exptl_crystal_density_method 'not measured'
_exptl_crystal_description block
_exptl_crystal_F_000 276
_exptl_crystal_size_max 0.30
_exptl_crystal_size_mid 0.10
_exptl_crystal_size_min 0.05
_refine_diff_density_max 0.275
_refine_diff_density_min -0.181
_refine_diff_density_rms 0.040
_refine_ls_extinction_method none
_refine_ls_goodness_of_fit_ref 1.044
_refine_ls_hydrogen_treatment refall
_refine_ls_matrix_type full
_refine_ls_number_parameters 110
_refine_ls_number_reflns 1108
_refine_ls_number_restraints 0
_refine_ls_restrained_S_all 1.044
_refine_ls_R_factor_all 0.0362
_refine_ls_R_factor_gt 0.0314
_refine_ls_shift/su_max 0.000
_refine_ls_shift/su_mean 0.000
_refine_ls_structure_factor_coef Fsqd
_refine_ls_weighting_details 'calc w=1/[\s^2^(Fo^2^)+(0.0408P)^2^+0.1945P] where P=(Fo^2^+2Fc^2^)/3'
_refine_ls_weighting_scheme calc
_refine_ls_wR_factor_gt 0.0805
_refine_ls_wR_factor_ref 0.0842
_reflns_number_gt 982
_reflns_number_total 1108
_reflns_threshold_expression >2sigma(I)
_cod_data_source_file c4ta05964f2.cif
_cod_data_source_block jx156
_cod_database_code 7235823

loop_
_symmetry_equiv_pos_as_xyz
'x, y, z'
'-x, y+1/2, -z+1/2'
'-x, -y, -z'
'x, -y-1/2, z-1/2'

loop_
_atom_site_label
_atom_site_type_symbol
_atom_site_fract_x
_atom_site_fract_y
_atom_site_fract_z
_atom_site_U_iso_or_equiv
_atom_site_adp_type
_atom_site_occupancy
_atom_site_symmetry_multiplicity
_atom_site_calc_flag
N1 N 0.7900(2) 0.49528(13) 0.36626(8) 0.0199(3) Uani 1 1 d
N2 N 0.5628(2) 0.40116(13) 0.33495(8) 0.0192(3) Uani 1 1 d
N3 N 0.7270(2) 0.35216(13) 0.50626(8) 0.0175(3) Uani 1 1 d
N4 N 0.7404(2) 0.27903(15) 0.60758(9) 0.0233(3) Uani 1 1 d
N5 N 0.3414(2) 0.21043(14) 0.42954(9) 0.0255(3) Uani 1 1 d
N6 N 0.1383(2) 0.18080(15) 0.34062(9) 0.0219(3) Uani 1 1 d
C1 C 0.8833(2) 0.46399(14) 0.46756(10) 0.0168(3) Uani 1 1 d
C2 C 0.5327(2) 0.31700(15) 0.42110(10) 0.0176(3) Uani 1 1 d
O1 O 0.2107(2) 0.42672(13) 0.12493(8) 0.0295(3) Uani 1 1 d
H5 H 0.328(3) 0.1612(19) 0.4938(13) 0.026(4) Uiso 1 1 d
H4B H 0.729(4) 0.354(2) 0.6577(17) 0.049(6) Uiso 1 1 d
H4A H 0.896(4) 0.230(2) 0.6222(13) 0.029(4) Uiso 1 1 d
H6B H 0.055(4) 0.275(3) 0.3165(15) 0.048(5) Uiso 1 1 d
H6A H 0.212(4) 0.137(2) 0.2863(14) 0.035(5) Uiso 1 1 d
H1A H 0.123(5) 0.512(3) 0.1324(17) 0.056(6) Uiso 1 1 d
H1B H 0.332(5) 0.423(3) 0.1829(19) 0.060(6) Uiso 1 1 d

loop_
_atom_site_aniso_label
_atom_site_aniso_U_11
_atom_site_aniso_U_22
_atom_site_aniso_U_33
_atom_site_aniso_U_23
_atom_site_aniso_U_13
_atom_site_aniso_U_12
N1 0.0197(6) 0.0222(6) 0.0172(5) -0.0002(4) 0.0006(4) -0.0035(4)
N2 0.0181(5) 0.0228(6) 0.0162(5) -0.0008(4) 0.0006(4) -0.0030(4)
N3 0.0166(5) 0.0206(6) 0.0144(5) 0.0016(4) 0.0001(4) -0.0012(4)
N4 0.0239(6) 0.0283(7) 0.0165(6) 0.0068(5) -0.0001(4) -0.0019(5)
N5 0.0232(6) 0.0330(7) 0.0182(6) 0.0045(5) -0.0033(5) -0.0100(5)
N6 0.0205(6) 0.0260(7) 0.0186(6) -0.0051(5) 0.0006(4) -0.0036(5)
C1 0.0158(6) 0.0173(6) 0.0172(6) -0.0004(5) 0.0028(5) 0.0004(5)
C2 0.0163(6) 0.0195(7) 0.0166(6) -0.0022(5) 0.0011(4) 0.0013(5)
O1 0.0286(6) 0.0334(6) 0.0247(6) -0.0045(4) -0.0012(4) 0.0100(5)

loop_
_atom_type_symbol
_atom_type_description
_atom_type_scat_dispersion_real
_atom_type_scat_dispersion_imag
_atom_type_scat_source
C C 0.0033 0.0016 'International Tables Vol C Tables 4.2.6.8 and 6.1.1.4'
N N 0.0061 0.0033 'International Tables Vol C Tables 4.2.6.8 and 6.1.1.4'
O O 0.0106 0.0060 'International Tables Vol C Tables 4.2.6.8 and 6.1.1.4'
H H 0.0000 0.0000 'International Tables Vol C Tables 4.2.6.8 and 6.1.1.4'

loop_
_geom_angle_atom_site_label_1
_geom_angle_atom_site_label_2
_geom_angle_atom_site_label_3
_geom_angle
_geom_angle_site_symmetry_3
C1 N1 N2 107.78(10) .
C2 N2 N1 106.23(10) .
C2 N3 C1 105.18(10) .
C2 N3 N4 122.10(11) .
C1 N3 N4 132.72(10) .
N3 N4 H4B 107.7(13) .
N3 N4 H4A 108.5(11) .
H4B N4 H4A 110.4(17) .
C2 N5 N6 120.12(11) .
C2 N5 H5 122.3(10) .
N6 N5 H5 117.4(10) .
N5 N6 H6B 109.3(12) .
N5 N6 H6A 109.4(11) .
H6B N6 H6A 109.7(16) .
N1 C1 N3 110.11(10) .
N1 C1 C1 126.01(15) 3_766
N3 C1 C1 123.88(14) 3_766
N2 C2 N5 127.54(11) .
N2 C2 N3 110.69(11) .
N5 C2 N3 121.76(12) .
H1A O1 H1B 104(2) .

loop_
_geom_bond_atom_site_label_1
_geom_bond_atom_site_label_2
_geom_bond_distance
_geom_bond_site_symmetry_2
N1 C1 1.3071(16) .
N1 N2 1.4068(15) .
N2 C2 1.3246(17) .
N3 C2 1.3627(15) .
N3 C1 1.3772(16) .
N3 N4 1.4049(15) .
N4 H4B 0.91(2) .
N4 H4A 0.884(18) .
N5 C2 1.3460(17) .
N5 N6 1.4110(15) .
N5 H5 0.919(16) .
N6 H6B 0.94(2) .
N6 H6A 0.906(19) .
C1 C1 1.458(2) 3_766
O1 H1A 0.87(2) .
O1 H1B 0.87(2) .

loop_
_geom_hbond_atom_site_label_D
_geom_hbond_atom_site_label_H
_geom_hbond_atom_site_label_A
_geom_hbond_distance_DH
_geom_hbond_distance_HA
_geom_hbond_distance_DA
_geom_hbond_angle_DHA
_geom_hbond_site_symmetry_A
N5 H5 O1 0.919(16) 1.974(17) 2.8763(16) 166.5(14) 4_566
N4 H4B N2 0.91(2) 2.58(2) 3.2797(18) 134.8(16) 3_666
N4 H4A O1 0.884(18) 2.077(18) 2.9381(17) 164.5(15) 4_666
N6 H6B N1 0.94(2) 2.45(2) 3.2672(17) 144.9(15) 1_455
N6 H6A N1 0.906(19) 2.259(19) 3.1045(16) 155.1(15) 2_645
O1 H1A N6 0.87(2) 2.02(2) 2.8790(16) 168(2) 2
O1 H1B N2 0.87(2) 2.07(2) 2.9367(15) 169(2) .

loop_
_geom_torsion_atom_site_label_1
_geom_torsion_atom_site_label_2
_geom_torsion_atom_site_label_3
_geom_torsion_atom_site_label_4
_geom_torsion
_geom_torsion_site_symmetry_4
C1 N1 N2 C2 -0.08(14) .
N2 N1 C1 N3 -0.15(14) .
N2 N1 C1 C1 -179.63(15) 3_766
C2 N3 C1 N1 0.31(14) .
N4 N3 C1 N1 179.92(13) .
C2 N3 C1 C1 179.81(15) 3_766
N4 N3 C1 C1 -0.6(2) 3_766
N1 N2 C2 N5 179.90(13) .
N1 N2 C2 N3 0.28(14) .
N6 N5 C2 N2 -1.6(2) .
N6 N5 C2 N3 177.94(12) .
C1 N3 C2 N2 -0.37(14) .
N4 N3 C2 N2 179.97(11) .
C1 N3 C2 N5 179.99(12) .
N4 N3 C2 N5 0.33(19) .
